data_2005502
loop_
_publ_author_name
'Vij, A.'
'Staples, R. J.'
'Kirchmeier, R. L.'
'Shreeve, J. M.'

_publ_section_title
;
 Monospiroaryloxyphosphazenes: <i>p</i>-Fluorophenoxy Derivatives
 Containing the 1,2-Phenylenedioxy and 2,3-Naphthalenedioxy Groups
;
_journal_issue 10
_journal_name_full 'Acta Crystallographica Section C'
_journal_page_first 2515
_journal_page_last 2520
_journal_paper_doi 10.1107/S0108270196005859
_journal_volume 52
_journal_year 1996
_chemical_formula_sum 'C34 H22 F4 N3 O6 P3'
_chemical_formula_weight 737.46
_chemical_name_common
;
Monospiro(2,3-naphthalenedioxy)tetrakis(parafluorophenoxy)cyclotriphosphazene
;
_chemical_name_systematic ?
_space_group_IT_number 61
_symmetry_cell_setting orthorhombic
_symmetry_space_group_name_Hall '-P 2ac 2ab'
_symmetry_space_group_name_H-M 'P b c a'
_audit_creation_method SHELXL
_cell_angle_alpha 90.00
_cell_angle_beta 90.00
_cell_angle_gamma 90.00
_cell_formula_units_Z 8
_cell_length_a 8.13250(10)
_cell_length_b 26.5942(3)
_cell_length_c 29.8727(5)
_cell_measurement_reflns_used 214
_cell_measurement_temperature 203(2)
_cell_measurement_theta_max 23.23
_cell_measurement_theta_min 1.53
_cell_volume 6460.79(15)
_computing_cell_refinement 'Siemens SMART 4.035'
_computing_data_collection 'Siemens SMART 4.035'
_computing_data_reduction 'Siemens SAINT 4.032'
_computing_molecular_graphics 'Siemens SHELXTL 5.03'
_computing_publication_material 'Siemens SHELXTL 5.03'
_computing_structure_refinement 'SHELXL93 (Sheldrick, 1993)'
_computing_structure_solution 'SHELXS86 (Sheldrick, 1990)'
_diffrn_ambient_temperature 203(2)
_diffrn_measurement_device 'Siemens CCD'
_diffrn_measurement_method \w
_diffrn_radiation_monochromator graphite
_diffrn_radiation_source 'fine-focus sealed tube'
_diffrn_radiation_type MoK\a
_diffrn_radiation_wavelength 0.71073
_diffrn_reflns_av_R_equivalents 0.0593
_diffrn_reflns_av_sigmaI/netI 0.0430
_diffrn_reflns_limit_h_max 8
_diffrn_reflns_limit_h_min -9
_diffrn_reflns_limit_k_max 29
_diffrn_reflns_limit_k_min -24
_diffrn_reflns_limit_l_max 33
_diffrn_reflns_limit_l_min -32
_diffrn_reflns_number 23340
_diffrn_reflns_theta_max 23.23
_diffrn_reflns_theta_min 1.53
_diffrn_standards_decay_% none
_diffrn_standards_interval_count 'start and end of data collection'
_diffrn_standards_number '50 frames'
_exptl_absorpt_coefficient_mu 0.259
_exptl_absorpt_correction_T_max 0.9757
_exptl_absorpt_correction_T_min 0.8597
_exptl_absorpt_correction_type 'semi-empirical (Siemens, 1995a)'
_exptl_crystal_colour colorless
_exptl_crystal_density_diffrn 1.516
_exptl_crystal_density_method 'not measured'
_exptl_crystal_description plate
_exptl_crystal_F_000 3008
_exptl_crystal_size_max 0.20
_exptl_crystal_size_mid 0.15
_exptl_crystal_size_min 0.15
_refine_diff_density_max 0.220
_refine_diff_density_min -0.286
_refine_ls_extinction_coef 0.00093(10)
_refine_ls_extinction_method SHELXL93
_refine_ls_goodness_of_fit_all 1.085
_refine_ls_goodness_of_fit_obs 1.149
_refine_ls_hydrogen_treatment
;
H atoms obtained from difference map and all parameters refined, with
C---H 0.83(3)--0.97(4)\%A
;
_refine_ls_matrix_type full
_refine_ls_number_parameters 540
_refine_ls_number_reflns 4601
_refine_ls_number_restraints 0
_refine_ls_restrained_S_all 1.340
_refine_ls_restrained_S_obs 1.149
_refine_ls_R_factor_all 0.0777
_refine_ls_R_factor_obs 0.0468
_refine_ls_shift/esd_max 0.001
_refine_ls_shift/esd_mean 0.000
_refine_ls_structure_factor_coef Fsqd
_refine_ls_weighting_scheme
;
calc w = 1/[\s^2^(F~o~^2^) + (0.0283P)^2^ + 5.2062P]
where P = (F~o~^2^ + 2F~c~^2^)/3
;
_refine_ls_wR_factor_all 0.1125
_refine_ls_wR_factor_obs 0.0818
_reflns_number_observed 3449
_reflns_number_total 4602
_reflns_observed_criterion >2sigma(I)
_cod_data_source_file fg1172.cif
_cod_data_source_block 2
_cod_original_cell_volume 6460.8(2)
_cod_database_code 2005502

loop_
_symmetry_equiv_pos_as_xyz
'x, y, z'
'-x+1/2, -y, z+1/2'
'-x, y+1/2, -z+1/2'
'x+1/2, -y+1/2, -z'
'-x, -y, -z'
'x-1/2, y, -z-1/2'
'x, -y-1/2, z-1/2'
'-x-1/2, y-1/2, z'

loop_
_atom_site_aniso_label
_atom_site_aniso_U_11
_atom_site_aniso_U_22
_atom_site_aniso_U_33
_atom_site_aniso_U_12
_atom_site_aniso_U_13
_atom_site_aniso_U_23
P1 0.0409(5) 0.0366(5) 0.0290(5) -0.0042(4) -0.0027(4) 0.0005(4)
P2 0.0322(5) 0.0386(5) 0.0335(5) -0.0005(4) 0.0006(4) -0.0014(4)
P3 0.0330(5) 0.0390(5) 0.0300(5) -0.0001(4) -0.0011(4) 0.0029(4)
F14 0.137(2) 0.0522(15) 0.104(2) -0.025(2) -0.046(2) -0.0048(14)
F20 0.0560(14) 0.084(2) 0.0476(13) -0.0040(11) 0.0012(11) 0.0198(12)
F26 0.096(2) 0.0641(14) 0.0637(15) 0.0007(13) 0.0203(13) 0.0271(12)
F32 0.104(2) 0.0433(14) 0.101(2) -0.0089(13) -0.002(2) 0.0218(13)
O1 0.0482(14) 0.0357(13) 0.0284(12) -0.0088(11) -0.0039(10) 0.0011(10)
O2 0.0537(15) 0.0410(13) 0.0295(12) -0.0127(11) -0.0014(11) 0.0020(10)
O3 0.0412(14) 0.0376(13) 0.0401(13) -0.0027(11) -0.0024(11) 0.0010(10)
O4 0.0364(13) 0.0387(13) 0.0359(13) 0.0052(10) 0.0057(10) 0.0012(10)
O5 0.0300(12) 0.0434(13) 0.0399(13) 0.0022(10) 0.0029(10) 0.0112(11)
O6 0.0457(14) 0.0422(14) 0.0358(13) -0.0074(11) -0.0103(11) 0.0113(11)
N1 0.031(2) 0.042(2) 0.040(2) -0.0005(13) -0.0057(13) -0.0050(13)
N2 0.0294(15) 0.039(2) 0.0328(15) -0.0007(12) -0.0014(12) -0.0053(12)
N3 0.039(2) 0.038(2) 0.0308(15) 0.0042(13) -0.0042(13) 0.0003(12)
C1 0.042(2) 0.037(2) 0.031(2) 0.002(2) -0.002(2) 0.005(2)
C2 0.033(2) 0.028(2) 0.035(2) 0.0016(15) -0.004(2) 0.0032(15)
C3 0.039(2) 0.036(2) 0.031(2) 0.003(2) -0.005(2) -0.001(2)
C4 0.041(2) 0.034(2) 0.044(2) 0.001(2) 0.004(2) 0.002(2)
C5 0.049(2) 0.036(2) 0.066(3) 0.001(2) -0.002(2) -0.004(2)
C6 0.053(3) 0.038(2) 0.083(4) -0.001(2) -0.008(2) -0.021(2)
C7 0.062(3) 0.049(3) 0.060(3) 0.006(2) -0.011(2) -0.023(2)
C8 0.054(3) 0.042(2) 0.046(3) 0.007(2) -0.007(2) -0.012(2)
C9 0.037(2) 0.033(2) 0.043(2) 0.008(2) -0.008(2) -0.005(2)
C10 0.035(2) 0.029(2) 0.049(2) 0.006(2) -0.005(2) -0.006(2)
C11 0.037(2) 0.037(2) 0.035(2) 0.002(2) -0.003(2) 0.005(2)
C12 0.042(2) 0.051(2) 0.048(2) 0.000(2) 0.003(2) 0.003(2)
C13 0.047(3) 0.060(3) 0.068(3) -0.015(2) -0.012(2) 0.015(2)
C14 0.082(3) 0.041(2) 0.060(3) -0.010(2) -0.022(3) -0.002(2)
C15 0.089(4) 0.048(3) 0.080(3) 0.001(3) 0.017(3) -0.017(2)
C16 0.058(3) 0.051(3) 0.075(3) -0.002(2) 0.021(2) -0.010(2)
C17 0.030(2) 0.040(2) 0.033(2) 0.004(2) 0.005(2) -0.006(2)
C18 0.031(2) 0.053(2) 0.038(2) -0.004(2) -0.002(2) -0.002(2)
C19 0.037(2) 0.046(2) 0.045(2) -0.008(2) 0.006(2) 0.000(2)
C20 0.039(2) 0.057(2) 0.034(2) 0.002(2) 0.006(2) 0.007(2)
C21 0.039(2) 0.063(3) 0.034(2) -0.002(2) -0.001(2) -0.006(2)
C22 0.038(2) 0.043(2) 0.042(2) -0.005(2) 0.003(2) -0.012(2)
C23 0.031(2) 0.038(2) 0.035(2) 0.006(2) 0.007(2) 0.001(2)
C24 0.045(2) 0.037(2) 0.039(2) -0.003(2) 0.003(2) -0.002(2)
C25 0.053(2) 0.058(2) 0.030(2) 0.007(2) 0.002(2) 0.004(2)
C26 0.053(2) 0.045(2) 0.044(2) 0.007(2) 0.017(2) 0.016(2)
C27 0.048(2) 0.047(2) 0.052(3) -0.009(2) 0.014(2) 0.002(2)
C28 0.035(2) 0.050(2) 0.038(2) -0.004(2) 0.005(2) -0.001(2)
C29 0.035(2) 0.042(2) 0.029(2) 0.000(2) -0.003(2) 0.004(2)
C30 0.034(2) 0.063(3) 0.047(2) 0.009(2) 0.004(2) 0.006(2)
C31 0.069(3) 0.041(2) 0.054(3) 0.018(2) -0.003(2) 0.004(2)
C32 0.065(3) 0.037(2) 0.058(3) -0.005(2) 0.000(2) 0.009(2)
C33 0.054(3) 0.052(3) 0.098(4) 0.007(2) 0.026(3) 0.027(2)
C34 0.058(3) 0.041(2) 0.071(3) 0.016(2) 0.018(2) 0.014(2)

loop_
_atom_site_label
_atom_site_occupancy
_atom_site_fract_x
_atom_site_fract_y
_atom_site_fract_z
_atom_site_U_iso_or_equiv
_atom_site_thermal_displace_type
_atom_site_calc_flag
_atom_site_type_symbol
P1 1 0.68951(11) 0.09392(3) 0.66268(3) 0.0355(2) Uani d P
P2 1 0.70453(10) 0.00391(3) 0.61651(3) 0.0348(2) Uani d P
P3 1 0.41897(10) 0.06074(3) 0.61425(3) 0.0340(2) Uani d P
F14 1 0.4853(4) -0.22961(8) 0.58888(9) 0.0975(9) Uani d F
F20 1 0.8657(2) 0.12434(8) 0.43545(6) 0.0624(6) Uani d F
F26 1 0.1733(3) -0.10325(8) 0.76060(7) 0.0746(7) Uani d F
F32 1 0.5403(3) 0.27617(7) 0.51783(8) 0.0829(8) Uani d F
O1 1 0.6931(3) 0.09828(7) 0.71649(6) 0.0374(5) Uani d O
O2 1 0.7954(3) 0.14391(8) 0.65252(7) 0.0414(6) Uani d O
O3 1 0.7214(3) -0.04681(8) 0.64346(7) 0.0396(6) Uani d O
O4 1 0.8192(2) -0.00898(7) 0.57479(7) 0.0370(5) Uani d O
O5 1 0.2466(2) 0.04397(8) 0.63386(7) 0.0378(5) Uani d O
O6 1 0.3454(3) 0.08869(8) 0.57181(7) 0.0412(6) Uani d O
N1 1 0.7859(3) 0.04614(9) 0.64668(8) 0.0378(7) Uani d N
N2 1 0.5224(3) 0.01311(9) 0.59959(8) 0.0336(6) Uani d N
N3 1 0.5071(3) 0.10015(9) 0.64569(8) 0.0358(7) Uani d N
C1 1 0.7975(4) 0.15804(12) 0.77200(11) 0.0363(8) Uani d C
H1 1 0.7582(32) 0.1399(9) 0.7964(8) 0.021(7) Uiso d H
C2 1 0.7756(4) 0.14206(11) 0.72967(10) 0.0320(8) Uani d C
C3 1 0.8354(4) 0.16847(12) 0.69267(10) 0.0352(8) Uani d C
C4 1 0.9207(4) 0.21205(12) 0.69680(12) 0.0395(9) Uani d C
H4 1 0.9598(34) 0.2293(10) 0.6710(10) 0.034(9) Uiso d H
C5 1 1.0356(5) 0.27588(13) 0.7486(2) 0.0503(10) Uani d C
H5 1 1.0739(40) 0.2923(12) 0.7230(11) 0.046(11) Uiso d H
C6 1 1.0607(5) 0.2931(2) 0.7909(2) 0.0578(11) Uani d C
H6 1 1.1241(37) 0.3227(12) 0.7938(10) 0.041(9) Uiso d H
C7 1 0.9981(5) 0.26717(15) 0.8276(2) 0.0569(11) Uani d C
H7 1 1.0156(41) 0.2805(12) 0.8569(12) 0.056(11) Uiso d H
C8 1 0.9133(5) 0.22351(14) 0.82169(13) 0.0473(10) Uani d C
H8 1 0.8676(40) 0.2056(12) 0.8449(11) 0.048(11) Uiso d H
C9 1 0.8853(4) 0.20403(12) 0.77840(11) 0.0376(8) Uani d C
C10 1 0.9470(4) 0.23048(11) 0.74083(11) 0.0378(8) Uani d C
C11 1 0.6575(4) -0.09300(12) 0.62758(10) 0.0361(8) Uani d C
C12 1 0.5105(5) -0.10931(14) 0.64404(13) 0.0469(10) Uani d C
H12 1 0.4534(40) -0.0882(12) 0.6645(11) 0.051(10) Uiso d H
C13 1 0.4514(5) -0.1557(2) 0.63052(15) 0.0581(11) Uani d C
H13 1 0.3531(47) -0.1676(13) 0.6424(12) 0.064(12) Uiso d H
C14 1 0.5429(6) -0.18336(14) 0.60122(14) 0.0611(12) Uani d C
C15 1 0.6886(7) -0.1677(2) 0.5851(2) 0.0724(13) Uani d C
H15 1 0.7547(55) -0.1881(16) 0.5653(14) 0.100(16) Uiso d H
C16 1 0.7466(6) -0.12135(15) 0.59832(14) 0.0611(11) Uani d C
H16 1 0.8506(46) -0.1074(13) 0.5886(12) 0.068(12) Uiso d H
C17 1 0.8314(4) 0.02547(12) 0.53918(10) 0.0345(8) Uani d C
C18 1 0.9433(4) 0.06434(13) 0.54166(12) 0.0407(9) Uani d C
H18 1 1.0094(36) 0.0678(10) 0.5663(10) 0.036(9) Uiso d H
C19 1 0.9559(4) 0.09729(14) 0.50609(12) 0.0429(9) Uani d C
H19 1 1.0251(37) 0.1236(11) 0.5071(10) 0.036(9) Uiso d H
C20 1 0.8559(4) 0.09081(13) 0.46992(11) 0.0434(9) Uani d C
C21 1 0.7458(4) 0.05201(14) 0.46676(12) 0.0453(9) Uani d C
H21 1 0.6814(41) 0.0491(12) 0.4403(11) 0.057(11) Uiso d H
C22 1 0.7333(4) 0.01881(14) 0.50197(11) 0.0409(9) Uani d C
H22 1 0.6631(38) -0.0087(11) 0.5011(10) 0.043(10) Uiso d H
C23 1 0.2335(4) 0.00610(12) 0.66690(10) 0.0349(8) Uani d C
C24 1 0.3034(4) 0.01212(13) 0.70839(11) 0.0403(9) Uani d C
H24 1 0.3551(34) 0.0398(11) 0.7148(9) 0.026(9) Uiso d H
C25 1 0.2836(5) -0.02502(14) 0.74041(12) 0.0471(9) Uani d C
H25 1 0.3246(38) -0.0214(11) 0.7699(11) 0.048(10) Uiso d H
C26 1 0.1928(4) -0.06645(13) 0.72928(12) 0.0472(9) Uani d C
C27 1 0.1204(5) -0.07262(15) 0.68845(13) 0.0492(10) Uani d C
H27 1 0.0566(42) -0.1004(12) 0.6833(11) 0.055(11) Uiso d H
C28 1 0.1410(4) -0.03563(13) 0.65648(12) 0.0411(9) Uani d C
H28 1 0.0934(39) -0.0381(11) 0.6269(11) 0.051(10) Uiso d H
C29 1 0.3986(4) 0.13696(12) 0.55889(10) 0.0352(8) Uani d C
C30 1 0.2937(5) 0.17652(14) 0.56415(12) 0.0478(10) Uani d C
H30 1 0.1893(40) 0.1708(11) 0.5774(10) 0.041(9) Uiso d H
C31 1 0.3438(6) 0.22389(15) 0.55030(13) 0.0546(11) Uani d C
H31 1 0.2753(43) 0.2535(13) 0.5530(11) 0.065(11) Uiso d H
C32 1 0.4944(5) 0.22904(13) 0.53198(13) 0.0534(10) Uani d C
C33 1 0.6012(6) 0.1905(2) 0.5271(2) 0.0683(13) Uani d C
H33 1 0.7108(50) 0.1957(14) 0.5170(13) 0.082(14) Uiso d H
C34 1 0.5506(5) 0.1434(2) 0.54093(14) 0.0566(11) Uani d C
H34 1 0.6114(41) 0.1184(13) 0.5382(11) 0.050(11) Uiso d H

loop_
_atom_type_symbol
_atom_type_description
_atom_type_scat_dispersion_real
_atom_type_scat_dispersion_imag
_atom_type_scat_source
C C 0.0033 0.0016 'International Tables Vol C Tables 4.2.6.8 and 6.1.1.4'
H H 0.0000 0.0000 'International Tables Vol C Tables 4.2.6.8 and 6.1.1.4'
N N 0.0061 0.0033 'International Tables Vol C Tables 4.2.6.8 and 6.1.1.4'
O O 0.0106 0.0060 'International Tables Vol C Tables 4.2.6.8 and 6.1.1.4'
F F 0.0171 0.0103 'International Tables Vol C Tables 4.2.6.8 and 6.1.1.4'
P P 0.1023 0.0942 'International Tables Vol C Tables 4.2.6.8 and 6.1.1.4'

loop_
_geom_angle_atom_site_label_1
_geom_angle_atom_site_label_2
_geom_angle_atom_site_label_3
_geom_angle
_geom_angle_publ_flag
N1 P1 N3 117.22(14) yes
N1 P1 O1 110.70(13) yes
N3 P1 O1 109.30(13) yes
N1 P1 O2 110.12(13) yes
N3 P1 O2 110.80(13) yes
O1 P1 O2 96.82(11) yes
O3 P2 N2 112.11(13) yes
O3 P2 N1 106.24(13) yes
N2 P2 N1 117.53(13) yes
O3 P2 O4 99.46(11) yes
N2 P2 O4 109.33(12) yes
N1 P2 O4 110.66(13) yes
N3 P3 N2 117.02(14) yes
N3 P3 O5 111.64(13) yes
N2 P3 O5 110.36(12) yes
N3 P3 O6 109.58(12) yes
N2 P3 O6 110.75(13) yes
O5 P3 O6 95.38(11) yes
C2 O1 P1 110.4(2) yes
C3 O2 P1 110.3(2) yes
C11 O3 P2 122.6(2) yes
C17 O4 P2 119.5(2) yes
C23 O5 P3 121.7(2) yes
C29 O6 P3 122.0(2) yes
P1 N1 P2 122.6(2) yes
P3 N2 P2 122.2(2) yes
P1 N3 P3 123.3(2) yes
C2 C1 C9 117.5(3) ?
C1 C2 C3 122.6(3) ?
C1 C2 O1 126.2(3) ?
C3 C2 O1 111.3(3) ?
C4 C3 C2 122.4(3) ?
C4 C3 O2 126.4(3) ?
C2 C3 O2 111.2(3) ?
C3 C4 C10 117.2(3) ?
C6 C5 C10 120.9(4) ?
C5 C6 C7 120.7(4) ?
C8 C7 C6 120.3(4) ?
C7 C8 C9 120.9(4) ?
C8 C9 C10 119.1(3) ?
C8 C9 C1 121.2(3) ?
C10 C9 C1 119.7(3) ?
C9 C10 C4 120.6(3) ?
C9 C10 C5 118.1(3) ?
C4 C10 C5 121.3(3) ?
C16 C11 C12 121.4(4) ?
C16 C11 O3 120.0(3) ?
C12 C11 O3 118.5(3) ?
C11 C12 C13 118.8(4) ?
C14 C13 C12 118.6(4) ?
C15 C14 C13 122.9(4) ?
C15 C14 F14 119.0(4) ?
C13 C14 F14 118.1(4) ?
C14 C15 C16 118.5(4) ?
C11 C16 C15 119.8(4) ?
C18 C17 C22 121.4(3) ?
C18 C17 O4 119.6(3) ?
C22 C17 O4 119.0(3) ?
C17 C18 C19 118.9(3) ?
C20 C19 C18 119.0(3) ?
C19 C20 F20 118.7(3) ?
C19 C20 C21 122.7(3) ?
F20 C20 C21 118.6(3) ?
C20 C21 C22 118.6(3) ?
C21 C22 C17 119.4(3) ?
C24 C23 C28 121.6(3) ?
C24 C23 O5 121.1(3) ?
C28 C23 O5 117.2(3) ?
C23 C24 C25 119.5(3) ?
C26 C25 C24 118.0(3) ?
F26 C26 C27 118.5(3) ?
F26 C26 C25 118.3(3) ?
C27 C26 C25 123.2(3) ?
C26 C27 C28 118.7(4) ?
C23 C28 C27 118.9(4) ?
C34 C29 C30 121.2(3) ?
C34 C29 O6 120.1(3) ?
C30 C29 O6 118.7(3) ?
C29 C30 C31 118.9(4) ?
C32 C31 C30 118.7(4) ?
C31 C32 C33 123.4(4) ?
C31 C32 F32 117.6(4) ?
C33 C32 F32 118.9(4) ?
C32 C33 C34 117.6(4) ?
C29 C34 C33 120.2(4) ?

loop_
_geom_bond_atom_site_label_1
_geom_bond_atom_site_label_2
_geom_bond_distance
_geom_bond_publ_flag
P1 N1 1.567(3) yes
P1 N3 1.576(3) yes
P1 O1 1.612(2) yes
P1 O2 1.613(2) yes
P2 O3 1.577(2) yes
P2 N2 1.584(3) yes
P2 N1 1.585(3) yes
P2 O4 1.594(2) yes
P3 N3 1.579(3) yes
P3 N2 1.582(3) yes
P3 O5 1.584(2) yes
P3 O6 1.587(2) yes
F14 C14 1.367(4) yes
F20 C20 1.365(4) yes
F26 C26 1.363(3) yes
F32 C32 1.374(4) yes
O1 C2 1.401(3) yes
O2 C3 1.404(3) yes
O3 C11 1.415(4) yes
O4 C17 1.407(4) yes
O5 C23 1.414(3) yes
O6 C29 1.408(3) yes
C1 C2 1.346(4) yes
C1 C9 1.429(4) yes
C2 C3 1.397(4) yes
C3 C4 1.356(4) yes
C4 C10 1.420(4) yes
C5 C6 1.360(5) yes
C5 C10 1.425(4) yes
C6 C7 1.392(6) yes
C7 C8 1.362(5) yes
C8 C9 1.412(5) yes
C9 C10 1.416(4) yes
C11 C16 1.363(5) ?
C11 C12 1.364(5) ?
C12 C13 1.385(5) ?
C13 C14 1.364(6) ?
C14 C15 1.345(6) ?
C15 C16 1.377(6) ?
C17 C18 1.379(4) ?
C17 C22 1.380(4) ?
C18 C19 1.381(5) ?
C19 C20 1.364(5) ?
C20 C21 1.369(5) ?
C21 C22 1.377(5) ?
C23 C24 1.373(4) ?
C23 C28 1.377(4) ?
C24 C25 1.384(5) ?
C25 C26 1.367(5) ?
C26 C27 1.364(5) ?
C27 C28 1.381(5) ?
C29 C34 1.359(5) ?
C29 C30 1.363(5) ?
C30 C31 1.387(5) ?
C31 C32 1.348(5) ?
C32 C33 1.351(5) ?
C33 C34 1.382(5) ?
C1 H1 0.93(2) ?
C4 H4 0.95(3) ?
C5 H5 0.93(3) ?
C6 H6 0.94(3) ?
C7 H7 0.95(3) ?
C8 H8 0.92(3) ?
C12 H12 0.95(3) ?
C13 H13 0.93(4) ?
C15 H15 0.97(4) ?
C16 H16 0.97(4) ?
C18 H18 0.92(3) ?
C19 H19 0.90(3) ?
C21 H21 0.95(3) ?
C22 H22 0.93(3) ?
C24 H24 0.87(3) ?
C25 H25 0.95(3) ?
C27 H27 0.92(3) ?
C28 H28 0.97(3) ?
C30 H30 0.95(3) ?
C31 H31 0.97(3) ?
C33 H33 0.95(4) ?
C34 H34 0.83(3) ?

loop_
_geom_torsion_atom_site_label_1
_geom_torsion_atom_site_label_2
_geom_torsion_atom_site_label_3
_geom_torsion_atom_site_label_4
_geom_torsion
N1 P1 O1 C2 116.9(2)
N3 P1 O1 C2 -112.5(2)
O2 P1 O1 C2 2.4(2)
N1 P1 O2 C3 -117.2(2)
N3 P1 O2 C3 111.5(2)
O1 P1 O2 C3 -2.2(2)
N2 P2 O3 C11 48.3(3)
N1 P2 O3 C11 177.9(2)
O4 P2 O3 C11 -67.2(2)
O3 P2 O4 C17 175.3(2)
N2 P2 O4 C17 57.7(2)
N1 P2 O4 C17 -73.3(2)
N3 P3 O5 C23 -82.6(2)
N2 P3 O5 C23 49.4(3)
O6 P3 O5 C23 163.8(2)
N3 P3 O6 C29 18.1(3)
N2 P3 O6 C29 -112.4(2)
O5 P3 O6 C29 133.4(2)
N3 P1 N1 P2 -2.7(2)
O1 P1 N1 P2 123.5(2)
O2 P1 N1 P2 -130.6(2)
O3 P2 N1 P1 -122.2(2)
N2 P2 N1 P1 4.3(2)
O4 P2 N1 P1 130.8(2)
N3 P3 N2 P2 1.8(2)
O5 P3 N2 P2 -127.3(2)
O6 P3 N2 P2 128.3(2)
O3 P2 N2 P3 119.8(2)
N1 P2 N2 P3 -3.8(2)
O4 P2 N2 P3 -130.9(2)
N1 P1 N3 P3 0.6(2)
O1 P1 N3 P3 -126.3(2)
O2 P1 N3 P3 128.1(2)
N2 P3 N3 P1 -0.2(2)
O5 P3 N3 P1 128.3(2)
O6 P3 N3 P1 -127.3(2)
C9 C1 C2 C3 0.2(5)
C9 C1 C2 O1 -179.8(3)
P1 O1 C2 C1 178.2(3)
P1 O1 C2 C3 -1.9(3)
C1 C2 C3 C4 0.4(5)
O1 C2 C3 C4 -179.6(3)
C1 C2 C3 O2 -179.7(3)
O1 C2 C3 O2 0.3(3)
P1 O2 C3 C4 -178.7(3)
P1 O2 C3 C2 1.4(3)
C2 C3 C4 C10 -0.3(5)
O2 C3 C4 C10 179.7(3)
C10 C5 C6 C7 -1.0(6)
C5 C6 C7 C8 1.2(6)
C6 C7 C8 C9 -0.8(6)
C7 C8 C9 C10 0.1(5)
C7 C8 C9 C1 179.5(3)
C2 C1 C9 C8 179.8(3)
C2 C1 C9 C10 -0.8(5)
C8 C9 C10 C4 -179.8(3)
C1 C9 C10 C4 0.8(5)
C8 C9 C10 C5 0.2(5)
C1 C9 C10 C5 -179.2(3)
C3 C4 C10 C9 -0.2(5)
C3 C4 C10 C5 179.8(3)
C6 C5 C10 C9 0.3(5)
C6 C5 C10 C4 -179.7(3)
P2 O3 C11 C16 83.9(4)
P2 O3 C11 C12 -99.5(3)
C16 C11 C12 C13 0.0(5)
O3 C11 C12 C13 -176.5(3)
C11 C12 C13 C14 0.0(5)
C12 C13 C14 C15 0.5(6)
C12 C13 C14 F14 178.6(3)
C13 C14 C15 C16 -0.9(7)
F14 C14 C15 C16 -179.0(4)
C12 C11 C16 C15 -0.4(6)
O3 C11 C16 C15 176.0(4)
C14 C15 C16 C11 0.9(7)
P2 O4 C17 C18 85.5(3)
P2 O4 C17 C22 -96.1(3)
C22 C17 C18 C19 0.4(5)
O4 C17 C18 C19 178.8(3)
C17 C18 C19 C20 0.9(5)
C18 C19 C20 F20 178.1(3)
C18 C19 C20 C21 -1.8(5)
C19 C20 C21 C22 1.4(5)
F20 C20 C21 C22 -178.6(3)
C20 C21 C22 C17 -0.1(5)
C18 C17 C22 C21 -0.8(5)
O4 C17 C22 C21 -179.2(3)
P3 O5 C23 C24 62.5(4)
P3 O5 C23 C28 -120.8(3)
C28 C23 C24 C25 1.3(5)
O5 C23 C24 C25 177.9(3)
C23 C24 C25 C26 -0.5(5)
C24 C25 C26 F26 179.8(3)
C24 C25 C26 C27 -0.5(5)
F26 C26 C27 C28 -179.4(3)
C25 C26 C27 C28 0.8(6)
C24 C23 C28 C27 -1.0(5)
O5 C23 C28 C27 -177.7(3)
C26 C27 C28 C23 -0.1(5)
P3 O6 C29 C34 71.3(4)
P3 O6 C29 C30 -109.7(3)
C34 C29 C30 C31 0.8(5)
O6 C29 C30 C31 -178.2(3)
C29 C30 C31 C32 0.2(6)
C30 C31 C32 C33 -1.2(6)
C30 C31 C32 F32 179.0(3)
C31 C32 C33 C34 1.2(7)
F32 C32 C33 C34 -179.0(4)
C30 C29 C34 C33 -0.8(6)
O6 C29 C34 C33 178.1(4)
C32 C33 C34 C29 -0.1(7)

loop_
_cod_related_entry_id
_cod_related_entry_database
_cod_related_entry_code
1 ChemSpider 21138090
